data_7133102
loop_
_publ_author_name
'Tanioka, Masaru'
'Mori, Minori'
'Harada, Mei'
'Matsuya, Yuji'
'Kamino, Shinichiro'

_publ_section_title
;
 Nonpolar selective emission (NPSE) of carbonyl-bridged rhodols.
;
_journal_issue 50
_journal_name_full 'Chemical communications (Cambridge, England)'
_journal_page_first 6407
_journal_page_last 6410
_journal_paper_doi 10.1039/d4cc01071j
_journal_volume 60
_journal_year 2024
_chemical_formula_moiety 'C32 H19 N O3'
_chemical_formula_sum 'C32 H19 N O3'
_chemical_formula_weight 465.48
_chemical_name_common 'carbonyl-bridged rhodol'
_chemical_name_systematic 1b
_space_group_crystal_system orthorhombic
_space_group_IT_number 61
_space_group_name_Hall '-P 2ac 2ab'
_space_group_name_H-M_alt 'P b c a'
_atom_sites_solution_hydrogens geom
_atom_sites_solution_primary dual
_audit_creation_date 2021-05-06
_audit_creation_method
;
Olex2 1.3-ac4
(compiled 2020.03.28 svn.rd84adfe8 for Rigaku Oxford Diffraction, GUI svn.r6032)
;
_audit_update_record
;
2024-02-09 deposited with the CCDC.	2024-05-27 downloaded from the CCDC.
;
_cell_angle_alpha 90
_cell_angle_beta 90
_cell_angle_gamma 90
_cell_formula_units_Z 8
_cell_length_a 7.75825(12)
_cell_length_b 18.8157(4)
_cell_length_c 31.7145(6)
_cell_measurement_reflns_used 14013
_cell_measurement_temperature 103.15
_cell_measurement_theta_max 68.1400
_cell_measurement_theta_min 2.7860
_cell_volume 4629.58(15)
_computing_cell_refinement 'CrysAlisPro 1.171.40.80a (Rigaku OD, 2020)'
_computing_data_collection 'CrysAlisPro 1.171.40.80a (Rigaku OD, 2020)'
_computing_data_reduction 'CrysAlisPro 1.171.40.80a (Rigaku OD, 2020)'
_computing_molecular_graphics 'Olex2 1.3-ac4 (Dolomanov et al., 2009)'
_computing_publication_material 'Olex2 1.3-ac4 (Dolomanov et al., 2009)'
_computing_structure_refinement 'SHELXL 2018/3 (Sheldrick, 2015)'
_computing_structure_solution 'SHELXT  (Sheldrick, 2015)'
_diffrn_ambient_temperature 103.15
_diffrn_detector 'Hybrid Pixel Array Detector'
_diffrn_detector_area_resol_mean 10.0000
_diffrn_detector_type HyPix3000
_diffrn_measured_fraction_theta_full 1.000
_diffrn_measured_fraction_theta_max 0.995
_diffrn_measurement_details
;
List of Runs (angles in degrees, time in seconds):

  # Type    Start    End  Width  t~exp~   \w     \q     \k     \f   Frames
#--------------------------------------------------------------------------
  1  \w    -17.00  31.00   0.50    0.44    --   40.40 -37.00  30.00   96
  2  \w     12.00  60.00   0.50    0.44    --   40.40 -63.00 -30.00   96
  3  \w    -12.00  24.00   0.50    0.44    --   40.40 -12.00 -30.00   72
  4  \w    -21.00   7.00   0.50    0.44    --   40.40 -63.00 -30.00   56
  5  \w     10.00  40.00   0.50    0.44    --   40.40-104.00   0.00   60
  6  \w     11.00  70.00   0.50    0.44    --   40.40-104.00 -30.00  118
  7  \w     28.00  78.00   0.50    0.44    --   40.40-104.00-150.00  100
  8  \w     29.00  57.00   0.50    1.77    --   96.04 -50.00 -60.00   56
  9  \w     35.00  67.00   0.50    1.77    --   96.04 -59.00 -90.00   64
 10  \w     29.00  56.00   0.50    1.77    --   96.04 -50.00 -30.00   54
 11  \w     40.00  75.00   0.50    1.77    --   96.04 -68.00  30.00   70
 12  \w     59.00 105.00   0.50    1.77    --   96.04-117.00  30.00   92
 13  \w     74.00  99.00   0.50    0.44    --   40.40-138.00 120.00   50
 14  \w     45.00  71.00   0.50    0.44    --   40.40-138.00 120.00   52
 15  \w     29.00  55.00   0.50    1.77    --   96.04 -50.00  30.00   52
 16  \w     26.00  52.00   0.50    1.77    --   96.04   0.00  30.00   52
 17  \w     84.00 163.00   0.50    1.77    --   96.04  50.00  60.00  158
 18  \w    137.00 163.00   0.50    1.77    --   96.04  68.00  30.00   52
 19  \w    138.00 163.00   0.50    1.77    --   96.04 117.00  90.00   50
 20  \w     80.00 106.00   0.50    1.77    --   96.04 117.00  90.00   52
 21  \w     72.00  98.00   0.50    1.77    --   96.04  68.00  30.00   52
 22  \w     76.00 164.00   0.50    1.77    --   96.04  68.00  90.00  176
 23  \w     89.00 139.00   0.50    1.77    --   96.04   0.00  30.00  100
 24  \w     74.00 126.00   0.50    1.77    --   96.04  68.00 150.00  104
 25  \w     26.00 100.00   0.50    0.44    --   40.40  50.00  30.00  148
 26  \w     79.00 154.00   0.50    1.77    --   96.04  42.00-150.00  150
 27  \w     29.00  97.00   0.50    0.44    --   40.40  50.00-180.00  136
 28  \w    -11.00  28.00   0.50    0.44    --  -40.71  63.00-180.00   78
 29  \w    -33.00  10.00   0.50    0.44    --   40.40 -12.00 -90.00   86
 30  \w     -7.00  40.00   0.50    0.44    --   40.40 -63.00-150.00   94
 31  \w     29.00 108.00   0.50    1.77    --   96.04-117.00 -30.00  158
 32  \w     -4.00  77.00   0.50    0.44    --   40.40-104.00 120.00  162
 33  \w      2.00  27.00   0.50    0.44    --   40.40 -37.00 150.00   50
 34  \w    -24.00  19.00   0.50    0.44    --   40.40 -37.00  90.00   86
 35  \w    -32.00   8.00   0.50    0.44    --   40.40 -12.00  30.00   80
 36  \w    -60.00 -29.00   0.50    0.44    --  -40.71 -37.00  60.00   62
 37  \w    -24.00  26.00   0.50    0.44    --  -40.71  12.00   0.00  100
 38  \w    -42.00 -17.00   0.50    0.44    --  -40.71  37.00   0.00   50
 39  \w    -57.00 -30.00   0.50    1.77    --  -96.35  50.00-120.00   54
 40  \w    -57.00 -30.00   0.50    1.77    --  -96.35  50.00-150.00   54
 41  \w    -57.00 -30.00   0.50    1.77    --  -96.35  50.00-180.00   54
 42  \w    -69.00 -44.00   0.50    1.77    --  -96.35  59.00 -90.00   50
 43  \w    -83.00 -57.00   0.50    1.77    --  -96.35  77.00-150.00   52
 44  \w    -76.00 -31.00   0.50    1.77    --  -96.35  68.00-120.00   90
 45  \w    -40.00 -15.00   0.50    0.44    --  -40.71  63.00-180.00   50
 46  \w    -23.00  33.00   0.50    0.44    --   40.40 -37.00-150.00  112
 47  \w    -82.00 -28.00   0.50    1.77    --  -96.35  77.00  60.00  108
 48  \w    -68.00 -38.00   0.50    1.77    --  -96.35  59.00 120.00   60
 49  \w   -100.00 -23.00   0.50    1.77    --  -96.35  96.00  90.00  154
 50  \w   -102.00 -49.00   0.50    1.77    --  -96.35  96.00 120.00  106
 51  \w   -110.00 -55.00   0.50    1.77    --  -96.35 117.00 120.00  110
 52  \w   -105.00 -80.00   0.50    0.44    --  -40.71 -37.00  60.00   50
 53  \w   -115.00 -89.00   0.50    1.77    --  -96.35-117.00  60.00   52
 54  \w   -163.00 -91.00   0.50    1.77    --  -96.35 -33.00   0.00  144
 55  \w   -162.00 -80.00   0.50    1.77    --  -96.35 -42.00 -30.00  164
 56  \w   -164.00-100.00   0.50    1.77    --  -96.35 -68.00  90.00  128
 57  \w   -104.00 -26.00   0.50    1.77    --  -96.35  96.00-120.00  156
 58  \w   -104.00 -67.00   0.50    1.77    --  -96.35 117.00-120.00   74
;
_diffrn_measurement_device 'four-circle diffractometer'
_diffrn_measurement_device_type 'XtaLAB Synergy, Single source at home/near, HyPix3000'
_diffrn_measurement_method '\w scans'
_diffrn_orient_matrix_type 'CrysAlisPro convention (1999,Acta A55,543-557)'
_diffrn_orient_matrix_UB_11 0.0297173000
_diffrn_orient_matrix_UB_12 -0.0622570000
_diffrn_orient_matrix_UB_13 0.0306887000
_diffrn_orient_matrix_UB_21 -0.0544671000
_diffrn_orient_matrix_UB_22 -0.0528995000
_diffrn_orient_matrix_UB_23 -0.0346204000
_diffrn_orient_matrix_UB_31 0.1885985000
_diffrn_orient_matrix_UB_32 -0.0054907000
_diffrn_orient_matrix_UB_33 -0.0148214000
_diffrn_radiation_monochromator mirror
_diffrn_radiation_probe x-ray
_diffrn_radiation_type 'Cu K\a'
_diffrn_radiation_wavelength 1.54184
_diffrn_reflns_av_R_equivalents 0.0370
_diffrn_reflns_av_unetI/netI 0.0199
_diffrn_reflns_Laue_measured_fraction_full 1.000
_diffrn_reflns_Laue_measured_fraction_max 0.995
_diffrn_reflns_limit_h_max 9
_diffrn_reflns_limit_h_min -7
_diffrn_reflns_limit_k_max 22
_diffrn_reflns_limit_k_min -22
_diffrn_reflns_limit_l_max 38
_diffrn_reflns_limit_l_min -37
_diffrn_reflns_number 37485
_diffrn_reflns_point_group_measured_fraction_full 1.000
_diffrn_reflns_point_group_measured_fraction_max 0.995
_diffrn_reflns_theta_full 67.684
_diffrn_reflns_theta_max 68.443
_diffrn_reflns_theta_min 2.787
_diffrn_source 'micro-focus sealed X-ray tube'
_diffrn_source_type 'PhotonJet (Cu) X-ray Source'
_exptl_absorpt_coefficient_mu 0.687
_exptl_absorpt_correction_T_max 1.000
_exptl_absorpt_correction_T_min 0.531
_exptl_absorpt_correction_type gaussian
_exptl_absorpt_process_details
;
CrysAlisPro 1.171.40.80a (Rigaku Oxford Diffraction, 2020)
Numerical absorption correction based on gaussian integration over
			a multifaceted crystal model
Empirical absorption correction using spherical harmonics,
 implemented in SCALE3 ABSPACK scaling algorithm.
;
_exptl_crystal_colour 'metallic dark black'
_exptl_crystal_colour_lustre metallic
_exptl_crystal_colour_modifier dark
_exptl_crystal_colour_primary black
_exptl_crystal_density_diffrn 1.336
_exptl_crystal_description plate
_exptl_crystal_F_000 1936
_exptl_crystal_recrystallization_method 'Re-crystallisation from solvent: CHCl3/Et2O'
_exptl_crystal_size_max 0.939
_exptl_crystal_size_mid 0.314
_exptl_crystal_size_min 0.061
_refine_diff_density_max 0.337
_refine_diff_density_min -0.183
_refine_diff_density_rms 0.041
_refine_ls_extinction_coef 0.00031(5)
_refine_ls_extinction_expression Fc^*^=kFc[1+0.001xFc^2^\l^3^/sin(2\q)]^-1/4^
_refine_ls_extinction_method 'SHELXL-2018/3 (Sheldrick 2018)'
_refine_ls_goodness_of_fit_ref 1.027
_refine_ls_hydrogen_treatment constr
_refine_ls_matrix_type full
_refine_ls_number_parameters 326
_refine_ls_number_reflns 4249
_refine_ls_number_restraints 0
_refine_ls_restrained_S_all 1.027
_refine_ls_R_factor_all 0.0426
_refine_ls_R_factor_gt 0.0387
_refine_ls_shift/su_max 0.001
_refine_ls_shift/su_mean 0.000
_refine_ls_structure_factor_coef Fsqd
_refine_ls_weighting_details 'w=1/[\s^2^(Fo^2^)+(0.0596P)^2^+1.3197P] where P=(Fo^2^+2Fc^2^)/3'
_refine_ls_weighting_scheme calc
_refine_ls_wR_factor_gt 0.1021
_refine_ls_wR_factor_ref 0.1053
_reflns_Friedel_coverage 0.000
_reflns_number_gt 3827
_reflns_number_total 4249
_reflns_threshold_expression 'I > 2\s(I)'
_cod_data_source_file d4cc01071j2.cif
_cod_data_source_block exp_141
_cod_depositor_comments 'Adding full bibliography for 7133100--7133102.cif.'
_cod_original_cell_volume 4629.59(14)
_cod_database_code 7133102
_shelx_shelxl_version_number 2018/3
_chemical_oxdiff_formula 'C11 H10 N O'
_shelx_space_group_comment
;
The symmetry employed for this shelxl refinement is uniquely defined
by the following loop, which should always be used as a source of
symmetry information in preference to the above space-group names.
They are only intended as comments.
;
_reflns_odcompleteness_completeness 99.98
_reflns_odcompleteness_iscentric 1
_reflns_odcompleteness_theta 66.97
_olex2_refinement_description
;
1. Fixed Uiso
 At 1.2 times of:
  All C(H) groups
2.a Aromatic/amide H refined with riding coordinates:
 C12(H12), C9(H9), C4(H4), C2(H2), C29(H29), C10(H10), C32(H32), C30(H30),
 C21(H21), C17(H17), C31(H31), C20(H20), C19(H19), C23(H23), C18(H18), C27(H27),
  C26(H26), C25(H25), C24(H24)
;
_olex2_submission_special_instructions 'No special instructions were received'
_oxdiff_exptl_absorpt_empirical_details
;
Empirical correction (ABSPACK) includes:
- Absorption correction using spherical harmonics
- Frame scaling
;
_oxdiff_exptl_absorpt_empirical_full_max 1.674
_oxdiff_exptl_absorpt_empirical_full_min 0.736

loop_
_space_group_symop_operation_xyz
'x, y, z'
'-x+1/2, -y, z+1/2'
'-x, y+1/2, -z+1/2'
'x+1/2, -y+1/2, -z'
'-x, -y, -z'
'x-1/2, y, -z-1/2'
'x, -y-1/2, z-1/2'
'-x-1/2, y-1/2, z'

loop_
_atom_site_label
_atom_site_type_symbol
_atom_site_fract_x
_atom_site_fract_y
_atom_site_fract_z
_atom_site_U_iso_or_equiv
_atom_site_adp_type
_atom_site_occupancy
_atom_site_site_symmetry_order
_atom_site_calc_flag
_atom_site_refinement_flags_posn
_atom_site_refinement_flags_adp
_atom_site_refinement_flags_occupancy
_atom_site_disorder_assembly
_atom_site_disorder_group
O14 O 0.45588(12) 0.74636(4) 0.24719(3) 0.0277(2) Uani 1 1 d . . . . .
O36 O 0.37597(11) 0.75166(5) 0.10136(3) 0.0314(2) Uani 1 1 d . . . . .
O35 O 0.60946(12) 0.49934(5) 0.35992(3) 0.0321(2) Uani 1 1 d . . . . .
N15 N 0.39803(15) 0.74681(6) 0.39630(3) 0.0301(3) Uani 1 1 d . . . . .
C6 C 0.52902(15) 0.63878(6) 0.28396(4) 0.0247(3) Uani 1 1 d . . . . .
C1 C 0.47233(16) 0.70955(7) 0.28428(4) 0.0253(3) Uani 1 1 d . . . . .
C13 C 0.45824(15) 0.71036(7) 0.20948(4) 0.0257(3) Uani 1 1 d . . . . .
C8 C 0.50439(15) 0.63587(6) 0.20798(4) 0.0247(3) Uani 1 1 d . . . . .
C5 C 0.53999(15) 0.60562(6) 0.32382(4) 0.0256(3) Uani 1 1 d . . . . .
C7 C 0.55937(15) 0.60229(6) 0.24479(4) 0.0247(3) Uani 1 1 d . . . . .
C12 C 0.42021(16) 0.74954(7) 0.17488(4) 0.0278(3) Uani 1 1 d . . . . .
H12 H 0.400145 0.799112 0.177728 0.033 Uiso 1 1 calc R U . . .
C34 C 0.60263(15) 0.53147(7) 0.32630(4) 0.0265(3) Uani 1 1 d . . . . .
C28 C 0.64290(15) 0.53177(6) 0.24695(4) 0.0255(3) Uani 1 1 d . . . . .
C3 C 0.44168(16) 0.71225(7) 0.35986(4) 0.0271(3) Uani 1 1 d . . . . .
C11 C 0.40979(15) 0.71710(7) 0.13388(4) 0.0278(3) Uani 1 1 d . . . . .
C9 C 0.48113(15) 0.60301(7) 0.16725(4) 0.0265(3) Uani 1 1 d . . . . .
H9 H 0.498721 0.553236 0.164671 0.032 Uiso 1 1 calc R U . . .
C33 C 0.66246(16) 0.49801(6) 0.28646(4) 0.0260(3) Uani 1 1 d . . . . .
C16 C 0.38586(17) 0.82332(7) 0.39824(4) 0.0279(3) Uani 1 1 d . . . . .
C4 C 0.49358(16) 0.64017(7) 0.36043(4) 0.0275(3) Uani 1 1 d . . . . .
H4 H 0.496484 0.615184 0.386452 0.033 Uiso 1 1 calc R U . . .
C2 C 0.43361(16) 0.74680(7) 0.32045(4) 0.0270(3) Uani 1 1 d . . . . .
H2 H 0.401657 0.795464 0.318860 0.032 Uiso 1 1 calc R U . . .
C29 C 0.71348(15) 0.49721(7) 0.21158(4) 0.0275(3) Uani 1 1 d . . . . .
H29 H 0.710746 0.520156 0.184911 0.033 Uiso 1 1 calc R U . . .
C10 C 0.43542(16) 0.64029(7) 0.13280(4) 0.0282(3) Uani 1 1 d . . . . .
H10 H 0.419305 0.615773 0.106911 0.034 Uiso 1 1 calc R U . . .
C32 C 0.74196(16) 0.43179(7) 0.28947(4) 0.0300(3) Uani 1 1 d . . . . .
H32 H 0.756091 0.410320 0.316363 0.036 Uiso 1 1 calc R U . . .
C22 C 0.39447(17) 0.70933(7) 0.43625(4) 0.0295(3) Uani 1 1 d . . . . .
C30 C 0.78688(16) 0.43030(7) 0.21496(4) 0.0305(3) Uani 1 1 d . . . . .
H30 H 0.828300 0.407037 0.190386 0.037 Uiso 1 1 calc R U . . .
C21 C 0.22609(17) 0.85562(7) 0.40204(4) 0.0302(3) Uani 1 1 d . . . . .
H21 H 0.123803 0.827883 0.401439 0.036 Uiso 1 1 calc R U . . .
C17 C 0.53600(17) 0.86367(7) 0.39828(4) 0.0320(3) Uani 1 1 d . . . . .
H17 H 0.645028 0.841269 0.395233 0.038 Uiso 1 1 calc R U . . .
C31 C 0.80061(17) 0.39688(7) 0.25385(4) 0.0317(3) Uani 1 1 d . . . . .
H31 H 0.849526 0.350730 0.255970 0.038 Uiso 1 1 calc R U . . .
C20 C 0.21685(18) 0.92919(7) 0.40673(4) 0.0331(3) Uani 1 1 d . . . . .
H20 H 0.107874 0.951722 0.409554 0.040 Uiso 1 1 calc R U . . .
C19 C 0.36585(19) 0.96940(7) 0.40730(4) 0.0343(3) Uani 1 1 d . . . . .
H19 H 0.359033 1.019473 0.410775 0.041 Uiso 1 1 calc R U . . .
C23 C 0.54758(19) 0.69531(7) 0.45729(4) 0.0356(3) Uani 1 1 d . . . . .
H23 H 0.654523 0.710589 0.445854 0.043 Uiso 1 1 calc R U . . .
C18 C 0.52540(18) 0.93695(7) 0.40280(4) 0.0350(3) Uani 1 1 d . . . . .
H18 H 0.627425 0.964876 0.402821 0.042 Uiso 1 1 calc R U . . .
C27 C 0.23784(19) 0.68852(7) 0.45304(4) 0.0358(3) Uani 1 1 d . . . . .
H27 H 0.133522 0.698889 0.438613 0.043 Uiso 1 1 calc R U . . .
C26 C 0.2346(2) 0.65227(8) 0.49126(5) 0.0405(3) Uani 1 1 d . . . . .
H26 H 0.127585 0.637822 0.503049 0.049 Uiso 1 1 calc R U . . .
C25 C 0.3864(2) 0.63729(8) 0.51205(5) 0.0401(3) Uani 1 1 d . . . . .
H25 H 0.383767 0.612167 0.538020 0.048 Uiso 1 1 calc R U . . .
C24 C 0.5425(2) 0.65871(8) 0.49522(5) 0.0414(4) Uani 1 1 d . . . . .
H24 H 0.646626 0.648298 0.509720 0.050 Uiso 1 1 calc R U . . .

loop_
_atom_site_aniso_label
_atom_site_aniso_U_11
_atom_site_aniso_U_22
_atom_site_aniso_U_33
_atom_site_aniso_U_23
_atom_site_aniso_U_13
_atom_site_aniso_U_12
O14 0.0344(5) 0.0235(4) 0.0252(4) -0.0001(3) 0.0000(3) 0.0014(4)
O36 0.0310(5) 0.0340(5) 0.0292(5) 0.0028(4) -0.0023(4) 0.0016(4)
O35 0.0331(5) 0.0291(5) 0.0340(5) 0.0060(4) -0.0006(4) 0.0014(4)
N15 0.0384(6) 0.0256(6) 0.0262(5) 0.0004(4) 0.0017(5) 0.0015(5)
C6 0.0206(6) 0.0239(6) 0.0297(6) -0.0002(5) -0.0003(5) -0.0018(5)
C1 0.0229(6) 0.0249(6) 0.0280(6) 0.0032(5) -0.0009(5) -0.0021(5)
C13 0.0217(6) 0.0266(6) 0.0288(6) -0.0025(5) 0.0009(5) -0.0021(5)
C8 0.0199(5) 0.0241(6) 0.0300(6) 0.0006(5) 0.0012(5) -0.0018(5)
C5 0.0207(6) 0.0243(6) 0.0317(7) 0.0009(5) -0.0015(5) -0.0022(5)
C7 0.0187(6) 0.0232(6) 0.0321(7) 0.0000(5) 0.0013(5) -0.0041(5)
C12 0.0271(6) 0.0253(6) 0.0311(7) 0.0000(5) 0.0003(5) 0.0014(5)
C34 0.0202(6) 0.0256(6) 0.0338(7) 0.0024(5) -0.0024(5) -0.0031(5)
C28 0.0190(6) 0.0232(6) 0.0342(6) -0.0006(5) -0.0013(5) -0.0034(5)
C3 0.0246(6) 0.0270(6) 0.0298(6) -0.0011(5) -0.0005(5) -0.0011(5)
C11 0.0204(6) 0.0312(7) 0.0316(6) 0.0024(5) 0.0003(5) -0.0002(5)
C9 0.0226(6) 0.0252(6) 0.0317(6) -0.0016(5) 0.0014(5) 0.0000(5)
C33 0.0204(6) 0.0233(6) 0.0344(7) 0.0001(5) -0.0008(5) -0.0024(5)
C16 0.0339(7) 0.0263(6) 0.0234(6) 0.0009(5) 0.0013(5) 0.0011(5)
C4 0.0264(6) 0.0262(6) 0.0298(6) 0.0021(5) -0.0019(5) -0.0015(5)
C2 0.0270(6) 0.0239(6) 0.0302(7) 0.0000(5) -0.0007(5) 0.0010(5)
C29 0.0210(6) 0.0262(6) 0.0352(7) -0.0007(5) 0.0005(5) -0.0019(5)
C10 0.0247(6) 0.0305(7) 0.0294(6) -0.0044(5) 0.0002(5) -0.0010(5)
C32 0.0254(6) 0.0248(6) 0.0400(7) 0.0025(5) -0.0034(5) -0.0022(5)
C22 0.0367(7) 0.0253(6) 0.0264(6) 0.0001(5) 0.0004(5) 0.0009(5)
C30 0.0232(6) 0.0280(7) 0.0404(7) -0.0051(5) 0.0019(5) -0.0016(5)
C21 0.0304(7) 0.0308(7) 0.0293(6) 0.0018(5) 0.0000(5) -0.0016(5)
C17 0.0302(7) 0.0328(7) 0.0330(7) 0.0007(5) 0.0037(5) 0.0021(5)
C31 0.0253(6) 0.0237(6) 0.0462(8) -0.0013(5) -0.0009(5) 0.0017(5)
C20 0.0331(7) 0.0332(7) 0.0329(7) 0.0039(5) 0.0029(5) 0.0069(6)
C19 0.0417(8) 0.0268(7) 0.0343(7) 0.0024(5) 0.0051(6) 0.0005(6)
C23 0.0344(7) 0.0405(8) 0.0319(7) 0.0015(6) 0.0014(6) -0.0017(6)
C18 0.0339(7) 0.0324(7) 0.0387(7) 0.0012(6) 0.0044(6) -0.0052(6)
C27 0.0346(7) 0.0377(7) 0.0351(7) 0.0033(6) -0.0012(6) -0.0013(6)
C26 0.0393(8) 0.0443(8) 0.0378(7) 0.0082(6) 0.0044(6) -0.0038(6)
C25 0.0481(9) 0.0413(8) 0.0310(7) 0.0077(6) 0.0008(6) -0.0006(7)
C24 0.0401(8) 0.0500(9) 0.0340(7) 0.0049(6) -0.0047(6) 0.0022(7)

loop_
_atom_type_symbol
_atom_type_description
_atom_type_scat_dispersion_real
_atom_type_scat_dispersion_imag
_atom_type_scat_source
C C 0.0181 0.0091 'International Tables Vol C Tables 4.2.6.8 and 6.1.1.4'
H H 0.0000 0.0000 'International Tables Vol C Tables 4.2.6.8 and 6.1.1.4'
N N 0.0311 0.0180 'International Tables Vol C Tables 4.2.6.8 and 6.1.1.4'
O O 0.0492 0.0322 'International Tables Vol C Tables 4.2.6.8 and 6.1.1.4'

loop_
_exptl_crystal_face_index_h
_exptl_crystal_face_index_k
_exptl_crystal_face_index_l
_exptl_crystal_face_perp_dist
0 -10 -12 0.1062
0 10 12 0.0826
5 -1 2 0.3965
0 1 -21 0.1693
-5 1 6 0.4456
0 -1 21 0.1327
0 -12 -2 0.0376
1 12 0 0.1362
0 12 -2 0.0356
0 -12 2 0.0468
0 12 0 0.0263
0 -12 0 0.0339
0 -12 0 0.0337

loop_
_geom_angle_atom_site_label_1
_geom_angle_atom_site_label_2
_geom_angle_atom_site_label_3
_geom_angle
_geom_angle_site_symmetry_1
_geom_angle_site_symmetry_3
_geom_angle_publ_flag
C1 O14 C13 119.75(10) . . ?
C3 N15 C16 121.74(10) . . ?
C3 N15 C22 120.75(10) . . ?
C16 N15 C22 116.49(10) . . ?
C1 C6 C5 115.59(11) . . ?
C1 C6 C7 120.71(11) . . ?
C5 C6 C7 123.51(11) . . ?
O14 C1 C6 120.18(11) . . ?
O14 C1 C2 115.92(11) . . ?
C2 C1 C6 123.89(11) . . ?
O14 C13 C8 120.60(11) . . ?
C12 C13 O14 115.71(11) . . ?
C12 C13 C8 123.66(11) . . ?
C7 C8 C13 119.14(11) . . ?
C7 C8 C9 126.40(11) . . ?
C9 C8 C13 114.41(11) . . ?
C6 C5 C34 118.95(11) . . ?
C4 C5 C6 121.99(11) . . ?
C4 C5 C34 119.06(11) . . ?
C6 C7 C28 117.39(11) . . ?
C8 C7 C6 117.17(11) . . ?
C8 C7 C28 125.43(11) . . ?
C13 C12 H12 119.5 . . ?
C13 C12 C11 120.90(12) . . ?
C11 C12 H12 119.5 . . ?
O35 C34 C5 121.67(11) . . ?
O35 C34 C33 121.12(11) . . ?
C5 C34 C33 117.19(11) . . ?
C33 C28 C7 119.45(11) . . ?
C29 C28 C7 123.25(11) . . ?
C29 C28 C33 117.21(11) . . ?
N15 C3 C4 121.01(11) . . ?
N15 C3 C2 121.22(11) . . ?
C2 C3 C4 117.76(11) . . ?
O36 C11 C12 122.55(12) . . ?
O36 C11 C10 121.72(12) . . ?
C12 C11 C10 115.70(11) . . ?
C8 C9 H9 118.8 . . ?
C10 C9 C8 122.43(11) . . ?
C10 C9 H9 118.8 . . ?
C28 C33 C34 122.01(11) . . ?
C32 C33 C34 117.30(11) . . ?
C32 C33 C28 120.68(11) . . ?
C21 C16 N15 119.96(12) . . ?
C21 C16 C17 120.66(12) . . ?
C17 C16 N15 119.31(12) . . ?
C5 C4 C3 121.04(11) . . ?
C5 C4 H4 119.5 . . ?
C3 C4 H4 119.5 . . ?
C1 C2 C3 119.60(11) . . ?
C1 C2 H2 120.2 . . ?
C3 C2 H2 120.2 . . ?
C28 C29 H29 119.4 . . ?
C30 C29 C28 121.19(12) . . ?
C30 C29 H29 119.4 . . ?
C11 C10 H10 118.9 . . ?
C9 C10 C11 122.20(11) . . ?
C9 C10 H10 118.9 . . ?
C33 C32 H32 119.5 . . ?
C31 C32 C33 120.93(12) . . ?
C31 C32 H32 119.5 . . ?
C23 C22 N15 119.75(12) . . ?
C27 C22 N15 119.39(12) . . ?
C27 C22 C23 120.85(12) . . ?
C29 C30 H30 119.6 . . ?
C29 C30 C31 120.78(12) . . ?
C31 C30 H30 119.6 . . ?
C16 C21 H21 120.3 . . ?
C16 C21 C20 119.39(12) . . ?
C20 C21 H21 120.3 . . ?
C16 C17 H17 120.2 . . ?
C18 C17 C16 119.51(13) . . ?
C18 C17 H17 120.2 . . ?
C32 C31 C30 119.00(12) . . ?
C32 C31 H31 120.5 . . ?
C30 C31 H31 120.5 . . ?
C21 C20 H20 119.9 . . ?
C19 C20 C21 120.14(13) . . ?
C19 C20 H20 119.9 . . ?
C20 C19 H19 119.9 . . ?
C20 C19 C18 120.27(12) . . ?
C18 C19 H19 119.9 . . ?
C22 C23 H23 120.4 . . ?
C24 C23 C22 119.15(13) . . ?
C24 C23 H23 120.4 . . ?
C17 C18 H18 120.0 . . ?
C19 C18 C17 120.02(13) . . ?
C19 C18 H18 120.0 . . ?
C22 C27 H27 120.3 . . ?
C22 C27 C26 119.37(13) . . ?
C26 C27 H27 120.3 . . ?
C27 C26 H26 120.0 . . ?
C25 C26 C27 120.08(14) . . ?
C25 C26 H26 120.0 . . ?
C26 C25 H25 119.9 . . ?
C26 C25 C24 120.26(13) . . ?
C24 C25 H25 119.9 . . ?
C23 C24 H24 119.9 . . ?
C25 C24 C23 120.28(14) . . ?
C25 C24 H24 119.9 . . ?

loop_
_geom_bond_atom_site_label_1
_geom_bond_atom_site_label_2
_geom_bond_distance
_geom_bond_site_symmetry_2
_geom_bond_publ_flag
O14 C1 1.3711(14) . ?
O14 C13 1.3747(14) . ?
O36 C11 1.2472(15) . ?
O35 C34 1.2271(15) . ?
N15 C3 1.3684(16) . ?
N15 C16 1.4441(16) . ?
N15 C22 1.4502(16) . ?
C6 C1 1.4023(17) . ?
C6 C5 1.4123(17) . ?
C6 C7 1.4388(17) . ?
C1 C2 1.3775(17) . ?
C13 C8 1.4475(17) . ?
C13 C12 1.3543(18) . ?
C8 C7 1.3943(17) . ?
C8 C9 1.4432(17) . ?
C5 C34 1.4794(17) . ?
C5 C4 1.3786(18) . ?
C7 C28 1.4783(17) . ?
C12 H12 0.9500 . ?
C12 C11 1.4389(17) . ?
C34 C33 1.4860(17) . ?
C28 C33 1.4129(17) . ?
C28 C29 1.4074(17) . ?
C3 C4 1.4150(18) . ?
C3 C2 1.4101(17) . ?
C11 C10 1.4592(18) . ?
C9 H9 0.9500 . ?
C9 C10 1.3461(18) . ?
C33 C32 1.3935(18) . ?
C16 C21 1.3857(19) . ?
C16 C17 1.3903(19) . ?
C4 H4 0.9500 . ?
C2 H2 0.9500 . ?
C29 H29 0.9500 . ?
C29 C30 1.3858(18) . ?
C10 H10 0.9500 . ?
C32 H32 0.9500 . ?
C32 C31 1.3839(19) . ?
C22 C23 1.3879(19) . ?
C22 C27 1.383(2) . ?
C30 H30 0.9500 . ?
C30 C31 1.3885(19) . ?
C21 H21 0.9500 . ?
C21 C20 1.3941(19) . ?
C17 H17 0.9500 . ?
C17 C18 1.3888(19) . ?
C31 H31 0.9500 . ?
C20 H20 0.9500 . ?
C20 C19 1.382(2) . ?
C19 H19 0.9500 . ?
C19 C18 1.388(2) . ?
C23 H23 0.9500 . ?
C23 C24 1.3868(19) . ?
C18 H18 0.9500 . ?
C27 H27 0.9500 . ?
C27 C26 1.3909(19) . ?
C26 H26 0.9500 . ?
C26 C25 1.379(2) . ?
C25 H25 0.9500 . ?
C25 C24 1.383(2) . ?
C24 H24 0.9500 . ?

loop_
_geom_torsion_atom_site_label_1
_geom_torsion_atom_site_label_2
_geom_torsion_atom_site_label_3
_geom_torsion_atom_site_label_4
_geom_torsion
_geom_torsion_site_symmetry_1
_geom_torsion_site_symmetry_2
_geom_torsion_site_symmetry_3
_geom_torsion_site_symmetry_4
_geom_torsion_publ_flag
O14 C1 C2 C3 177.93(10) . . . . ?
O14 C13 C8 C7 -4.90(17) . . . . ?
O14 C13 C8 C9 172.83(10) . . . . ?
O14 C13 C12 C11 -176.77(10) . . . . ?
O36 C11 C10 C9 176.32(12) . . . . ?
O35 C34 C33 C28 174.76(11) . . . . ?
O35 C34 C33 C32 -6.20(17) . . . . ?
N15 C3 C4 C5 -179.04(12) . . . . ?
N15 C3 C2 C1 -177.58(12) . . . . ?
N15 C16 C21 C20 175.72(11) . . . . ?
N15 C16 C17 C18 -176.00(12) . . . . ?
N15 C22 C23 C24 -179.26(12) . . . . ?
N15 C22 C27 C26 179.69(12) . . . . ?
C6 C1 C2 C3 -3.39(19) . . . . ?
C6 C5 C34 O35 -177.61(11) . . . . ?
C6 C5 C34 C33 4.28(16) . . . . ?
C6 C5 C4 C3 -3.60(19) . . . . ?
C6 C7 C28 C33 10.67(16) . . . . ?
C6 C7 C28 C29 -165.86(11) . . . . ?
C1 O14 C13 C8 -9.64(16) . . . . ?
C1 O14 C13 C12 172.22(11) . . . . ?
C1 C6 C5 C34 -178.59(10) . . . . ?
C1 C6 C5 C4 1.63(17) . . . . ?
C1 C6 C7 C8 -9.96(17) . . . . ?
C1 C6 C7 C28 171.25(11) . . . . ?
C13 O14 C1 C6 14.12(16) . . . . ?
C13 O14 C1 C2 -167.15(11) . . . . ?
C13 C8 C7 C6 14.19(17) . . . . ?
C13 C8 C7 C28 -167.13(11) . . . . ?
C13 C8 C9 C10 5.77(17) . . . . ?
C13 C12 C11 O36 -179.62(12) . . . . ?
C13 C12 C11 C10 2.46(17) . . . . ?
C8 C13 C12 C11 5.15(19) . . . . ?
C8 C7 C28 C33 -168.00(12) . . . . ?
C8 C7 C28 C29 15.47(19) . . . . ?
C8 C9 C10 C11 1.43(19) . . . . ?
C5 C6 C1 O14 -179.48(10) . . . . ?
C5 C6 C1 C2 1.90(18) . . . . ?
C5 C6 C7 C8 164.85(11) . . . . ?
C5 C6 C7 C28 -13.94(17) . . . . ?
C5 C34 C33 C28 -7.11(17) . . . . ?
C5 C34 C33 C32 171.93(11) . . . . ?
C7 C6 C1 O14 -4.27(18) . . . . ?
C7 C6 C1 C2 177.10(11) . . . . ?
C7 C6 C5 C34 6.36(17) . . . . ?
C7 C6 C5 C4 -173.43(11) . . . . ?
C7 C8 C9 C10 -176.70(12) . . . . ?
C7 C28 C33 C34 -0.47(17) . . . . ?
C7 C28 C33 C32 -179.47(11) . . . . ?
C7 C28 C29 C30 -178.43(11) . . . . ?
C12 C13 C8 C7 173.09(12) . . . . ?
C12 C13 C8 C9 -9.18(17) . . . . ?
C12 C11 C10 C9 -5.74(18) . . . . ?
C34 C5 C4 C3 176.62(11) . . . . ?
C34 C33 C32 C31 179.68(11) . . . . ?
C28 C33 C32 C31 -1.27(19) . . . . ?
C28 C29 C30 C31 -3.24(18) . . . . ?
C3 N15 C16 C21 109.04(14) . . . . ?
C3 N15 C16 C17 -73.97(16) . . . . ?
C3 N15 C22 C23 78.41(16) . . . . ?
C3 N15 C22 C27 -102.11(15) . . . . ?
C9 C8 C7 C6 -163.24(11) . . . . ?
C9 C8 C7 C28 15.4(2) . . . . ?
C33 C28 C29 C30 4.97(18) . . . . ?
C33 C32 C31 C30 3.13(19) . . . . ?
C16 N15 C3 C4 164.59(12) . . . . ?
C16 N15 C3 C2 -16.54(19) . . . . ?
C16 N15 C22 C23 -90.26(15) . . . . ?
C16 N15 C22 C27 89.22(15) . . . . ?
C16 C21 C20 C19 0.45(19) . . . . ?
C16 C17 C18 C19 0.1(2) . . . . ?
C4 C5 C34 O35 2.18(18) . . . . ?
C4 C5 C34 C33 -175.94(11) . . . . ?
C4 C3 C2 C1 1.33(18) . . . . ?
C2 C3 C4 C5 2.05(18) . . . . ?
C29 C28 C33 C34 176.27(11) . . . . ?
C29 C28 C33 C32 -2.74(18) . . . . ?
C29 C30 C31 C32 -0.90(19) . . . . ?
C22 N15 C3 C4 -3.48(19) . . . . ?
C22 N15 C3 C2 175.39(11) . . . . ?
C22 N15 C16 C21 -82.41(15) . . . . ?
C22 N15 C16 C17 94.58(14) . . . . ?
C22 C23 C24 C25 -0.8(2) . . . . ?
C22 C27 C26 C25 -0.1(2) . . . . ?
C21 C16 C17 C18 0.97(19) . . . . ?
C21 C20 C19 C18 0.6(2) . . . . ?
C17 C16 C21 C20 -1.23(18) . . . . ?
C20 C19 C18 C17 -0.9(2) . . . . ?
C23 C22 C27 C26 -0.8(2) . . . . ?
C27 C22 C23 C24 1.3(2) . . . . ?
C27 C26 C25 C24 0.5(2) . . . . ?
C26 C25 C24 C23 -0.1(2) . . . . ?

loop_
_exptl_oxdiff_crystal_face_indexfrac_h
_exptl_oxdiff_crystal_face_indexfrac_k
_exptl_oxdiff_crystal_face_indexfrac_l
_exptl_oxdiff_crystal_face_x
_exptl_oxdiff_crystal_face_y
_exptl_oxdiff_crystal_face_z
0.0053 -9.7560 -12.3736 0.2278 0.9442 0.2380
0.0969 9.7858 12.3005 -0.2289 -0.9488 -0.2178
4.9868 -1.2887 1.8961 0.2866 -0.2691 0.9195
0.0128 0.9890 -20.5177 -0.6909 0.6573 0.3011
-4.7890 0.8489 6.2163 -0.0044 0.0007 -1.0000
0.1310 -1.0230 20.5060 0.6969 -0.6629 -0.2736
0.0372 -12.1323 -2.3443 0.6845 0.7209 0.1084
1.4823 11.6716 0.2936 -0.6736 -0.7083 0.2111
0.2052 12.1143 -2.4852 -0.8244 -0.5660 0.0090
-0.0137 -12.1414 2.2349 0.8241 0.5656 0.0310
0.0259 12.2128 0.0063 -0.7594 -0.6477 -0.0623
0.2479 -12.1958 -0.3753 0.7551 0.6446 0.1193
-0.0163 -12.2128 -0.0257 0.7591 0.6478 0.0644
